data_2243614
loop_
_publ_author_name
'Duruskari, Gulnara Sh.'
'Khalilov, Ali N.'
'Mammadova, Gunay Z.'
'\,Celikesir, Sevim T\"urktekin'
'Akkurt, Mehmet'
'Akobirshoeva, Anzurat A.'
'Maharramov, Abel M.'

_publ_section_title
;
 Crystal structure and Hirshfeld surface analysis of
 (<i>E</i>)-3-[(4-methylbenzylidene)amino]-5-phenylthiazolidin-2-iminium
 bromide <i>N</i>,<i>N</i>-dimethylformamide monosolvate
;
_journal_coeditor_code JY2001
_journal_issue 10
_journal_name_full 'Acta Crystallographica Section E'
_journal_page_first 1694
_journal_page_last 1698
_journal_paper_doi 10.1107/S2056989020012712
_journal_volume 76
_journal_year 2020
_chemical_formula_iupac 'C17 H18 N3 S +, Br -, C3 H7 N O'
_chemical_formula_moiety 'C17 H18 N3 S +, Br -, C3 H7 N O'
_chemical_formula_sum 'C20 H25 Br N4 O S'
_chemical_formula_weight 449.41
_chemical_name_systematic
;
(<i>E</i>)-3-[(4-Methylbenzylidene)amino]-5-phenylthiazolidin-2-iminium bromide
<i>N</i>,<i>N</i>-dimethylformamide monosolvate
;
_space_group_crystal_system monoclinic
_space_group_IT_number 14
_space_group_name_Hall '-P 2ybc'
_space_group_name_H-M_alt 'P 1 21/c 1'
_atom_sites_solution_hydrogens mixed
_audit_creation_method SHELXL-2018/3
_cell_angle_alpha 90
_cell_angle_beta 110.052(2)
_cell_angle_gamma 90
_cell_formula_units_Z 4
_cell_length_a 8.4326(6)
_cell_length_b 31.778(2)
_cell_length_c 8.4680(6)
_cell_measurement_reflns_used 7783
_cell_measurement_temperature 296(2)
_cell_measurement_theta_max 25.52
_cell_measurement_theta_min 2.56
_cell_volume 2131.6(3)
_computing_cell_refinement 'SAINT (Bruker, 2003)'
_computing_data_collection 'APEX2 (Bruker, 2003)'
_computing_data_reduction 'SAINT (Bruker, 2003)'
_computing_molecular_graphics 'ORTEP-3 for Windows (Farrugia, 2012)'
_computing_publication_material 'PLATON (Spek, 2020)'
_computing_structure_refinement '<i>SHELXL2018/3</i> (Sheldrick, 2015b)'
_computing_structure_solution '<i>SHELXT2014/5</i> (Sheldrick, 2015a)'
_diffrn_ambient_temperature 296(2)
_diffrn_measured_fraction_theta_full 0.999
_diffrn_measured_fraction_theta_max 0.998
_diffrn_measurement_device_type 'Bruker APEXII CCD'
_diffrn_measurement_method '\f and \w scans'
_diffrn_radiation_type MoK\a
_diffrn_radiation_wavelength 0.71073
_diffrn_reflns_av_R_equivalents 0.0759
_diffrn_reflns_av_unetI/netI 0.0397
_diffrn_reflns_limit_h_max 10
_diffrn_reflns_limit_h_min -10
_diffrn_reflns_limit_k_max 38
_diffrn_reflns_limit_k_min -38
_diffrn_reflns_limit_l_max 10
_diffrn_reflns_limit_l_min -10
_diffrn_reflns_number 29638
_diffrn_reflns_theta_full 25.242
_diffrn_reflns_theta_max 25.661
_diffrn_reflns_theta_min 2.564
_exptl_absorpt_coefficient_mu 2.043
_exptl_absorpt_correction_T_max 0.807
_exptl_absorpt_correction_T_min 0.702
_exptl_absorpt_correction_type multi-scan
_exptl_absorpt_process_details
;
(SADABS; Bruker, 2003)
;
_exptl_crystal_colour colourless
_exptl_crystal_density_diffrn 1.400
_exptl_crystal_description plate
_exptl_crystal_F_000 928
_exptl_crystal_size_max 0.180
_exptl_crystal_size_mid 0.140
_exptl_crystal_size_min 0.100
_refine_diff_density_max 0.433
_refine_diff_density_min -0.527
_refine_ls_extinction_coef 0.0081(7)
_refine_ls_extinction_expression Fc^*^=kFc[1+0.001xFc^2^\l^3^/sin(2\q)]^-1/4^
_refine_ls_extinction_method '<i>SHELXL2018/3</i> (Sheldrick, 2015b)'
_refine_ls_goodness_of_fit_ref 1.028
_refine_ls_hydrogen_treatment constr
_refine_ls_matrix_type full
_refine_ls_number_parameters 248
_refine_ls_number_reflns 4039
_refine_ls_number_restraints 0
_refine_ls_restrained_S_all 1.028
_refine_ls_R_factor_all 0.0678
_refine_ls_R_factor_gt 0.0382
_refine_ls_shift/su_max 0.001
_refine_ls_shift/su_mean 0.000
_refine_ls_structure_factor_coef Fsqd
_refine_ls_weighting_details 'w=1/[\s^2^(Fo^2^)+(0.0236P)^2^+1.7903P] where P=(Fo^2^+2Fc^2^)/3'
_refine_ls_weighting_scheme calc
_refine_ls_wR_factor_gt 0.0765
_refine_ls_wR_factor_ref 0.0870
_reflns_number_gt 2873
_reflns_number_total 4039
_reflns_threshold_expression 'I > 2\s(I)'
_cod_data_source_file jy2001sup1.cif
_cod_data_source_block I
_cod_original_sg_symbol_H-M 'P 21/c'
_cod_database_code 2243614
_shelx_space_group_comment
;
The symmetry employed for this shelxl refinement is uniquely defined
by the following loop, which should always be used as a source of
symmetry information in preference to the above space-group names.
They are only intended as comments.
;
_shelx_estimated_absorpt_t_min 0.710
_shelx_estimated_absorpt_t_max 0.822

loop_
_space_group_symop_operation_xyz
'x, y, z'
'-x, y+1/2, -z+1/2'
'-x, -y, -z'
'x, -y-1/2, z-1/2'

loop_
_atom_site_type_symbol
_atom_site_label
_atom_site_fract_x
_atom_site_fract_y
_atom_site_fract_z
_atom_site_U_iso_or_equiv
_atom_site_adp_type
_atom_site_calc_flag
_atom_site_occupancy
_atom_site_disorder_assembly
_atom_site_disorder_group
Br Br1 0.24500(5) 0.44440(2) 0.08820(4) 0.06338(16) Uani d 1 . .
N N1 0.7272(3) 0.50622(7) 0.4672(3) 0.0454(6) Uani d 1 . .
N N2 0.8146(3) 0.46878(7) 0.4775(3) 0.0462(6) Uani d 1 . .
N N3 0.9508(3) 0.48154(8) 0.7609(3) 0.0542(7) Uani d 1 . .
H H3A 0.869458 0.500223 0.757513 0.065 Uiso d 1 . .
H H3B 1.029166 0.472122 0.855943 0.065 Uiso d 1 . .
N N4 0.3431(4) 0.20008(10) 0.3700(4) 0.0690(8) Uani d 1 . .
O O1 0.4488(4) 0.26513(10) 0.3557(4) 0.0891(8) Uani d 1 . .
S S1 1.03303(10) 0.41267(2) 0.62732(10) 0.0505(2) Uani d 1 . .
C C1 0.7900(4) 0.43751(10) 0.3435(4) 0.0535(8) Uani d 1 . .
H H1A 0.771425 0.451273 0.236395 0.064 Uiso calc 1 . .
H H1B 0.693711 0.419711 0.333814 0.064 Uiso calc 1 . .
C C2 0.9532(4) 0.41145(9) 0.3953(4) 0.0478(7) Uani d 1 . .
H H2A 1.034938 0.425774 0.354929 0.057 Uiso calc 1 . .
C C3 0.9255(4) 0.45875(9) 0.6271(4) 0.0429(7) Uani d 1 . .
C C4 0.6040(4) 0.51408(9) 0.3334(4) 0.0487(7) Uani d 1 . .
H H4A 0.571043 0.494228 0.247559 0.058 Uiso calc 1 . .
C C5 0.5142(4) 0.55408(9) 0.3137(4) 0.0459(7) Uani d 1 . .
C C6 0.3893(4) 0.56328(11) 0.1627(4) 0.0628(9) Uani d 1 . .
H H6A 0.359656 0.543477 0.076567 0.075 Uiso calc 1 . .
C C7 0.3078(5) 0.60187(12) 0.1387(5) 0.0695(10) Uani d 1 . .
H H7A 0.223309 0.607480 0.036564 0.083 Uiso calc 1 . .
C C8 0.3491(4) 0.63205(10) 0.2626(4) 0.0532(8) Uani d 1 . .
C C9 0.4726(4) 0.62221(10) 0.4137(4) 0.0521(8) Uani d 1 . .
H H9A 0.502433 0.642090 0.499513 0.063 Uiso calc 1 . .
C C10 0.5529(4) 0.58380(10) 0.4409(4) 0.0485(7) Uani d 1 . .
H H10A 0.633347 0.577780 0.545053 0.058 Uiso calc 1 . .
C C11 0.2619(5) 0.67440(11) 0.2337(5) 0.0770(11) Uani d 1 . .
H H11A 0.261055 0.685750 0.128290 0.116 Uiso calc 1 . .
H H11B 0.321407 0.693239 0.322952 0.116 Uiso calc 1 . .
H H11C 0.147992 0.671094 0.231326 0.116 Uiso calc 1 . .
C C12 0.9372(4) 0.36634(9) 0.3360(4) 0.0454(7) Uani d 1 . .
C C13 1.0517(4) 0.35074(10) 0.2659(4) 0.0565(8) Uani d 1 . .
H H13A 1.132036 0.368508 0.248893 0.068 Uiso calc 1 . .
C C14 1.0464(5) 0.30867(11) 0.2212(5) 0.0709(10) Uani d 1 . .
H H14A 1.123460 0.298109 0.174733 0.085 Uiso calc 1 . .
C C15 0.9283(5) 0.28289(11) 0.2456(5) 0.0734(11) Uani d 1 . .
H H15A 0.925525 0.254635 0.216122 0.088 Uiso calc 1 . .
C C16 0.8144(5) 0.29779(12) 0.3122(5) 0.0732(11) Uani d 1 . .
H H16A 0.733331 0.279913 0.326952 0.088 Uiso calc 1 . .
C C17 0.8191(4) 0.33936(11) 0.3578(5) 0.0629(9) Uani d 1 . .
H H17A 0.741175 0.349390 0.404218 0.076 Uiso calc 1 . .
C C18 0.4359(5) 0.23379(14) 0.4343(5) 0.0757(11) Uani d 1 . .
H H18A 0.496399 0.233544 0.549077 0.091 Uiso calc 1 . .
C C19 0.2468(6) 0.19812(15) 0.1924(6) 0.0934(13) Uani d 1 . .
H H19A 0.250819 0.224946 0.141811 0.140 Uiso calc 1 . .
H H19B 0.131711 0.191116 0.176912 0.140 Uiso calc 1 . .
H H19C 0.293996 0.176990 0.140581 0.140 Uiso calc 1 . .
C C20 0.3410(7) 0.16367(15) 0.4722(7) 0.1129(17) Uani d 1 . .
H H20A 0.410879 0.168951 0.586481 0.169 Uiso calc 1 . .
H H20B 0.383236 0.139639 0.430398 0.169 Uiso calc 1 . .
H H20C 0.227360 0.158275 0.467287 0.169 Uiso calc 1 . .

loop_
_atom_site_aniso_label
_atom_site_aniso_U_11
_atom_site_aniso_U_22
_atom_site_aniso_U_33
_atom_site_aniso_U_12
_atom_site_aniso_U_13
_atom_site_aniso_U_23
Br1 0.0746(3) 0.0552(2) 0.0497(2) 0.01350(18) 0.00753(16) -0.00653(16)
N1 0.0476(14) 0.0418(14) 0.0449(14) 0.0098(11) 0.0133(12) 0.0017(11)
N2 0.0505(14) 0.0416(14) 0.0405(13) 0.0138(12) 0.0077(11) -0.0006(11)
N3 0.0609(17) 0.0538(16) 0.0409(14) 0.0202(13) 0.0086(12) 0.0019(12)
N4 0.069(2) 0.065(2) 0.078(2) -0.0069(16) 0.0321(17) -0.0073(17)
O1 0.086(2) 0.079(2) 0.104(2) -0.0168(16) 0.0357(17) -0.0018(18)
S1 0.0531(5) 0.0452(4) 0.0473(4) 0.0140(4) 0.0095(3) 0.0008(4)
C1 0.0604(19) 0.0461(19) 0.0471(18) 0.0104(15) 0.0094(15) -0.0076(14)
C2 0.0498(18) 0.0444(17) 0.0476(17) 0.0037(14) 0.0147(14) -0.0016(14)
C3 0.0442(16) 0.0406(16) 0.0413(17) 0.0064(13) 0.0113(13) 0.0000(13)
C4 0.0479(18) 0.0434(17) 0.0497(18) 0.0040(14) 0.0102(15) -0.0016(14)
C5 0.0430(16) 0.0447(17) 0.0470(17) 0.0054(14) 0.0115(13) 0.0078(14)
C6 0.072(2) 0.056(2) 0.0482(19) 0.0137(18) 0.0048(16) 0.0026(16)
C7 0.070(2) 0.072(2) 0.054(2) 0.023(2) 0.0047(17) 0.0182(19)
C8 0.0527(19) 0.0461(18) 0.064(2) 0.0116(15) 0.0239(16) 0.0149(16)
C9 0.0494(18) 0.0470(19) 0.062(2) 0.0054(15) 0.0219(16) -0.0039(15)
C10 0.0431(17) 0.0530(19) 0.0463(17) 0.0099(15) 0.0112(13) 0.0016(15)
C11 0.084(3) 0.058(2) 0.091(3) 0.028(2) 0.032(2) 0.022(2)
C12 0.0468(17) 0.0408(16) 0.0432(17) 0.0035(14) 0.0086(13) -0.0027(13)
C13 0.0511(19) 0.050(2) 0.071(2) -0.0044(16) 0.0246(17) -0.0015(17)
C14 0.072(2) 0.054(2) 0.096(3) 0.0031(19) 0.042(2) -0.016(2)
C15 0.082(3) 0.044(2) 0.094(3) -0.0072(19) 0.030(2) -0.0156(19)
C16 0.068(2) 0.060(2) 0.090(3) -0.021(2) 0.025(2) -0.010(2)
C17 0.053(2) 0.065(2) 0.077(2) -0.0029(18) 0.0293(18) -0.0042(19)
C18 0.068(2) 0.086(3) 0.073(3) -0.008(2) 0.023(2) -0.007(2)
C19 0.089(3) 0.090(3) 0.092(3) -0.002(3) 0.018(2) -0.026(3)
C20 0.142(5) 0.082(3) 0.139(5) -0.005(3) 0.079(4) 0.021(3)

loop_
_atom_type_symbol
_atom_type_description
_atom_type_scat_dispersion_real
_atom_type_scat_dispersion_imag
_atom_type_scat_source
C C 0.0033 0.0016 'International Tables Vol C Tables 4.2.6.8 and 6.1.1.4'
H H 0.0000 0.0000 'International Tables Vol C Tables 4.2.6.8 and 6.1.1.4'
Br Br -0.2901 2.4595 'International Tables Vol C Tables 4.2.6.8 and 6.1.1.4'
N N 0.0061 0.0033 'International Tables Vol C Tables 4.2.6.8 and 6.1.1.4'
S S 0.1246 0.1234 'International Tables Vol C Tables 4.2.6.8 and 6.1.1.4'
O O 0.0106 0.0060 'International Tables Vol C Tables 4.2.6.8 and 6.1.1.4'

loop_
_geom_angle_atom_site_label_1
_geom_angle_atom_site_label_2
_geom_angle_atom_site_label_3
_geom_angle_site_symmetry_1
_geom_angle_site_symmetry_3
_geom_angle
_geom_angle_publ_flag
C4 N1 N2 . . 118.6(2) ?
C3 N2 N1 . . 116.8(2) ?
C3 N2 C1 . . 116.1(2) ?
N1 N2 C1 . . 127.0(2) ?
C3 N3 H3A . . 116.4 ?
C3 N3 H3B . . 116.4 ?
H3A N3 H3B . . 124.4 ?
C18 N4 C19 . . 120.2(4) ?
C18 N4 C20 . . 121.7(4) ?
C19 N4 C20 . . 118.0(4) ?
C3 S1 C2 . . 90.96(13) ?
N2 C1 C2 . . 105.6(2) ?
N2 C1 H1A . . 110.6 ?
C2 C1 H1A . . 110.6 ?
N2 C1 H1B . . 110.6 ?
C2 C1 H1B . . 110.6 ?
H1A C1 H1B . . 108.7 ?
C12 C2 C1 . . 116.6(3) ?
C12 C2 S1 . . 109.4(2) ?
C1 C2 S1 . . 104.9(2) ?
C12 C2 H2A . . 108.6 ?
C1 C2 H2A . . 108.6 ?
S1 C2 H2A . . 108.6 ?
N3 C3 N2 . . 123.2(3) ?
N3 C3 S1 . . 123.0(2) ?
N2 C3 S1 . . 113.8(2) ?
N1 C4 C5 . . 120.4(3) ?
N1 C4 H4A . . 119.8 ?
C5 C4 H4A . . 119.8 ?
C6 C5 C10 . . 118.5(3) ?
C6 C5 C4 . . 119.4(3) ?
C10 C5 C4 . . 122.0(3) ?
C5 C6 C7 . . 120.4(3) ?
C5 C6 H6A . . 119.8 ?
C7 C6 H6A . . 119.8 ?
C8 C7 C6 . . 121.5(3) ?
C8 C7 H7A . . 119.3 ?
C6 C7 H7A . . 119.3 ?
C7 C8 C9 . . 117.6(3) ?
C7 C8 C11 . . 121.0(3) ?
C9 C8 C11 . . 121.5(3) ?
C10 C9 C8 . . 121.8(3) ?
C10 C9 H9A . . 119.1 ?
C8 C9 H9A . . 119.1 ?
C9 C10 C5 . . 120.3(3) ?
C9 C10 H10A . . 119.9 ?
C5 C10 H10A . . 119.9 ?
C8 C11 H11A . . 109.5 ?
C8 C11 H11B . . 109.5 ?
H11A C11 H11B . . 109.5 ?
C8 C11 H11C . . 109.5 ?
H11A C11 H11C . . 109.5 ?
H11B C11 H11C . . 109.5 ?
C17 C12 C13 . . 118.5(3) ?
C17 C12 C2 . . 122.3(3) ?
C13 C12 C2 . . 119.1(3) ?
C14 C13 C12 . . 120.0(3) ?
C14 C13 H13A . . 120.0 ?
C12 C13 H13A . . 120.0 ?
C15 C14 C13 . . 119.8(3) ?
C15 C14 H14A . . 120.1 ?
C13 C14 H14A . . 120.1 ?
C16 C15 C14 . . 120.9(3) ?
C16 C15 H15A . . 119.6 ?
C14 C15 H15A . . 119.6 ?
C15 C16 C17 . . 119.8(3) ?
C15 C16 H16A . . 120.1 ?
C17 C16 H16A . . 120.1 ?
C16 C17 C12 . . 121.0(3) ?
C16 C17 H17A . . 119.5 ?
C12 C17 H17A . . 119.5 ?
O1 C18 N4 . . 125.7(4) ?
O1 C18 H18A . . 117.2 ?
N4 C18 H18A . . 117.2 ?
N4 C19 H19A . . 109.5 ?
N4 C19 H19B . . 109.5 ?
H19A C19 H19B . . 109.5 ?
N4 C19 H19C . . 109.5 ?
H19A C19 H19C . . 109.5 ?
H19B C19 H19C . . 109.5 ?
N4 C20 H20A . . 109.5 ?
N4 C20 H20B . . 109.5 ?
H20A C20 H20B . . 109.5 ?
N4 C20 H20C . . 109.5 ?
H20A C20 H20C . . 109.5 ?
H20B C20 H20C . . 109.5 ?

loop_
_geom_bond_atom_site_label_1
_geom_bond_atom_site_label_2
_geom_bond_site_symmetry_2
_geom_bond_distance
_geom_bond_publ_flag
N1 C4 . 1.272(4) ?
N1 N2 . 1.386(3) ?
N2 C3 . 1.330(4) ?
N2 C1 . 1.468(4) ?
N3 C3 . 1.299(4) ?
N3 H3A . 0.9000 ?
N3 H3B . 0.9000 ?
N4 C18 . 1.328(5) ?
N4 C19 . 1.445(5) ?
N4 C20 . 1.448(5) ?
O1 C18 . 1.223(5) ?
S1 C3 . 1.722(3) ?
S1 C2 . 1.846(3) ?
C1 C2 . 1.535(4) ?
C1 H1A . 0.9700 ?
C1 H1B . 0.9700 ?
C2 C12 . 1.510(4) ?
C2 H2A . 0.9800 ?
C4 C5 . 1.459(4) ?
C4 H4A . 0.9300 ?
C5 C6 . 1.381(4) ?
C5 C10 . 1.385(4) ?
C6 C7 . 1.386(5) ?
C6 H6A . 0.9300 ?
C7 C8 . 1.375(5) ?
C7 H7A . 0.9300 ?
C8 C9 . 1.380(4) ?
C8 C11 . 1.513(4) ?
C9 C10 . 1.376(4) ?
C9 H9A . 0.9300 ?
C10 H10A . 0.9300 ?
C11 H11A . 0.9600 ?
C11 H11B . 0.9600 ?
C11 H11C . 0.9600 ?
C12 C17 . 1.374(4) ?
C12 C13 . 1.387(4) ?
C13 C14 . 1.386(5) ?
C13 H13A . 0.9300 ?
C14 C15 . 1.359(5) ?
C14 H14A . 0.9300 ?
C15 C16 . 1.355(5) ?
C15 H15A . 0.9300 ?
C16 C17 . 1.373(5) ?
C16 H16A . 0.9300 ?
C17 H17A . 0.9300 ?
C18 H18A . 0.9300 ?
C19 H19A . 0.9600 ?
C19 H19B . 0.9600 ?
C19 H19C . 0.9600 ?
C20 H20A . 0.9600 ?
C20 H20B . 0.9600 ?
C20 H20C . 0.9600 ?

loop_
_geom_hbond_atom_site_label_D
_geom_hbond_atom_site_label_H
_geom_hbond_atom_site_label_A
_geom_hbond_site_symmetry_A
_geom_hbond_distance_DH
_geom_hbond_distance_HA
_geom_hbond_distance_DA
_geom_hbond_angle_DHA
_geom_hbond_publ_flag
N3 H3A Br1 3_666 0.90 2.57 3.368(3) 148 yes
N3 H3B Br1 1_656 0.90 2.35 3.243(2) 175 yes
C16 H16A O1 1_555 0.93 2.54 3.391(6) 153 yes

loop_
_geom_torsion_atom_site_label_1
_geom_torsion_atom_site_label_2
_geom_torsion_atom_site_label_3
_geom_torsion_atom_site_label_4
_geom_torsion_site_symmetry_1
_geom_torsion_site_symmetry_2
_geom_torsion_site_symmetry_3
_geom_torsion_site_symmetry_4
_geom_torsion
_geom_torsion_publ_flag
C4 N1 N2 C3 . . . . -170.3(3) ?
C4 N1 N2 C1 . . . . 5.3(4) ?
C3 N2 C1 C2 . . . . -24.2(4) ?
N1 N2 C1 C2 . . . . 160.2(3) ?
N2 C1 C2 C12 . . . . 150.8(3) ?
N2 C1 C2 S1 . . . . 29.7(3) ?
C3 S1 C2 C12 . . . . -149.7(2) ?
C3 S1 C2 C1 . . . . -23.9(2) ?
N1 N2 C3 N3 . . . . 1.9(4) ?
C1 N2 C3 N3 . . . . -174.2(3) ?
N1 N2 C3 S1 . . . . -178.1(2) ?
C1 N2 C3 S1 . . . . 5.8(4) ?
C2 S1 C3 N3 . . . . -168.3(3) ?
C2 S1 C3 N2 . . . . 11.6(2) ?
N2 N1 C4 C5 . . . . -176.8(3) ?
N1 C4 C5 C6 . . . . 175.2(3) ?
N1 C4 C5 C10 . . . . -3.3(5) ?
C10 C5 C6 C7 . . . . 1.5(5) ?
C4 C5 C6 C7 . . . . -177.0(3) ?
C5 C6 C7 C8 . . . . 0.5(6) ?
C6 C7 C8 C9 . . . . -1.4(5) ?
C6 C7 C8 C11 . . . . 178.7(4) ?
C7 C8 C9 C10 . . . . 0.2(5) ?
C11 C8 C9 C10 . . . . -179.8(3) ?
C8 C9 C10 C5 . . . . 1.8(5) ?
C6 C5 C10 C9 . . . . -2.6(5) ?
C4 C5 C10 C9 . . . . 175.9(3) ?
C1 C2 C12 C17 . . . . -50.1(4) ?
S1 C2 C12 C17 . . . . 68.6(3) ?
C1 C2 C12 C13 . . . . 133.7(3) ?
S1 C2 C12 C13 . . . . -107.5(3) ?
C17 C12 C13 C14 . . . . -0.7(5) ?
C2 C12 C13 C14 . . . . 175.6(3) ?
C12 C13 C14 C15 . . . . 0.3(6) ?
C13 C14 C15 C16 . . . . 0.4(6) ?
C14 C15 C16 C17 . . . . -0.8(6) ?
C15 C16 C17 C12 . . . . 0.4(6) ?
C13 C12 C17 C16 . . . . 0.3(5) ?
C2 C12 C17 C16 . . . . -175.9(3) ?
C19 N4 C18 O1 . . . . 0.5(6) ?
C20 N4 C18 O1 . . . . 177.5(4) ?

_cod_database_fobs_code 2243614
